data_4120531
loop_
_publ_author_name
'Mukhopadhyay, Tufan K.'
'Flores, Marco'
'Groy, Thomas L.'
'Trovitch, Ryan J.'

_publ_section_title
;
 A highly active manganese precatalyst for the hydrosilylation of ketones
 and esters.
;
_journal_issue 3
_journal_name_full 'Journal of the American Chemical Society'
_journal_page_first 882
_journal_page_last 885
_journal_paper_doi 10.1021/ja4116346
_journal_volume 136
_journal_year 2014
_chemical_formula_moiety 'C39 H41 Mn N3 P2'
_chemical_formula_sum 'C39 H41 Mn N3 P2'
_chemical_formula_weight 668.63
_space_group_crystal_system triclinic
_space_group_IT_number 2
_space_group_name_Hall '-P 1'
_space_group_name_H-M_alt 'P -1'
_symmetry_space_group_name_Hall '-P 1'
_symmetry_space_group_name_H-M 'P -1'
_atom_sites_solution_hydrogens geom
_atom_sites_solution_primary direct
_atom_sites_solution_secondary difmap
_cell_angle_alpha 95.103(3)
_cell_angle_beta 90.505(3)
_cell_angle_gamma 115.432(2)
_cell_formula_units_Z 2
_cell_length_a 10.773(2)
_cell_length_b 12.341(2)
_cell_length_c 14.004(3)
_cell_measurement_reflns_used 4603
_cell_measurement_temperature 123.(2)
_cell_measurement_theta_max 26.2468
_cell_measurement_theta_min 2.2273
_cell_volume 1672.5(5)
_computing_cell_refinement 'SAINT V7.68A (Bruker AXS, 2009)'
_computing_data_collection 'Bruker Instrument Service v2010, 9, 0, 0 (Bruker AXS, 2010)'
_computing_data_reduction 'SAINT V7.68A (Bruker AXS, 2009)'
_computing_molecular_graphics 'XShell ver. 6.3.1 (Bruker AXS, 2004)'
_computing_publication_material 'Bruker APEX2 v2010.9-1 (Bruker AXS, 2010)'
_computing_structure_refinement 'SHELXL-97 (Sheldrick, 2008)'
_computing_structure_solution 'SHELXS-97 (Sheldrick, 2008)'
_diffrn_ambient_temperature 123.(2)
_diffrn_detector_area_resol_mean 8.3330
_diffrn_measured_fraction_theta_full 0.994
_diffrn_measured_fraction_theta_max 0.994
_diffrn_measurement_device_type 'Bruker Smart APEX'
_diffrn_measurement_method '\w and \f scans'
_diffrn_radiation_monochromator graphite
_diffrn_radiation_type MoK\a
_diffrn_radiation_wavelength 0.71073
_diffrn_reflns_av_R_equivalents 0.0396
_diffrn_reflns_av_sigmaI/netI 0.0543
_diffrn_reflns_limit_h_max 13
_diffrn_reflns_limit_h_min -13
_diffrn_reflns_limit_k_max 15
_diffrn_reflns_limit_k_min -15
_diffrn_reflns_limit_l_max 17
_diffrn_reflns_limit_l_min -17
_diffrn_reflns_number 14656
_diffrn_reflns_theta_full 26.31
_diffrn_reflns_theta_max 26.31
_diffrn_reflns_theta_min 1.84
_diffrn_source_type 'sealed tube'
_exptl_absorpt_coefficient_mu 0.523
_exptl_absorpt_correction_T_max 0.94
_exptl_absorpt_correction_T_min 0.67
_exptl_absorpt_correction_type multi-scan
_exptl_absorpt_process_details 'SADABS Version 2008/1 (Bruker AXS, 2008)'
_exptl_crystal_colour 'clear dark brown'
_exptl_crystal_density_diffrn 1.328
_exptl_crystal_density_method 'not measured'
_exptl_crystal_description block
_exptl_crystal_F_000 702
_exptl_crystal_size_max 0.270
_exptl_crystal_size_mid 0.160
_exptl_crystal_size_min 0.120
_refine_diff_density_max 0.955
_refine_diff_density_min -0.528
_refine_ls_extinction_method none
_refine_ls_goodness_of_fit_ref 1.014
_refine_ls_hydrogen_treatment constr
_refine_ls_matrix_type full
_refine_ls_number_parameters 408
_refine_ls_number_reflns 6766
_refine_ls_number_restraints 0
_refine_ls_restrained_S_all 1.014
_refine_ls_R_factor_all 0.0641
_refine_ls_R_factor_gt 0.0462
_refine_ls_shift/su_max 0.000
_refine_ls_shift/su_mean 0.000
_refine_ls_structure_factor_coef Fsqd
_refine_ls_weighting_details 'calc w=1/[\s^2^(Fo^2^)+(0.0734P)^2^+0.5642P] where P=(Fo^2^+2Fc^2^)/3'
_refine_ls_weighting_scheme calc
_refine_ls_wR_factor_gt 0.1163
_refine_ls_wR_factor_ref 0.1286
_reflns_number_gt 5273
_reflns_number_total 6766
_reflns_threshold_expression >2sigma(I)
_cod_data_source_file ja4116346_si_001.cif
_cod_data_source_block Ph2PPrPDIMn
_cod_database_code 4120531

loop_
_space_group_symop_operation_xyz
'x, y, z'
'-x, -y, -z'

loop_
_atom_site_type_symbol
_atom_site_label
_atom_site_fract_x
_atom_site_fract_y
_atom_site_fract_z
_atom_site_U_iso_or_equiv
_atom_site_adp_type
_atom_site_calc_flag
_atom_site_refinement_flags
_atom_site_occupancy
Mn Mn1 -0.04406(4) 0.23726(3) 0.23425(2) 0.01958(12) Uani d . 1
P P1 -0.03945(7) 0.05774(6) 0.25092(5) 0.02202(16) Uani d . 1
P P2 0.16415(6) 0.38078(6) 0.29199(4) 0.02053(16) Uani d . 1
N N1 -0.1546(2) 0.22032(18) 0.34580(14) 0.0224(4) Uani d . 1
N N2 -0.1853(2) 0.27316(18) 0.18715(14) 0.0208(4) Uani d . 1
N N3 0.0131(2) 0.27330(17) 0.10465(14) 0.0208(4) Uani d . 1
C C1 -0.3695(3) 0.2218(3) 0.4155(2) 0.0353(7) Uani d . 1
H H1A -0.4076 0.1383 0.4314 0.053 Uiso calc R 1
H H1B -0.4444 0.24 0.3932 0.053 Uiso calc R 1
H H1C -0.3218 0.2765 0.4727 0.053 Uiso calc R 1
C C2 -0.2695(3) 0.2384(2) 0.33749(18) 0.0248(5) Uani d . 1
C C3 -0.2878(3) 0.2725(2) 0.24639(18) 0.0237(5) Uani d . 1
C C4 -0.3871(3) 0.3074(3) 0.2130(2) 0.0308(6) Uani d . 1
H H4 -0.4565 0.3088 0.2538 0.037 Uiso calc R 1
C C5 -0.3838(3) 0.3400(3) 0.1204(2) 0.0326(6) Uani d . 1
H H5 -0.4527 0.3613 0.0975 0.039 Uiso calc R 1
C C6 -0.2806(3) 0.3415(2) 0.06084(19) 0.0287(6) Uani d . 1
H H6 -0.2788 0.364 -0.0025 0.034 Uiso calc R 1
C C7 -0.1793(2) 0.3097(2) 0.09495(17) 0.0215(5) Uani d . 1
C C8 -0.0622(3) 0.3105(2) 0.04956(17) 0.0218(5) Uani d . 1
C C9 -0.0281(3) 0.3477(2) -0.04940(18) 0.0276(6) Uani d . 1
H H9A 0.0641 0.4146 -0.0473 0.041 Uiso calc R 1
H H9B -0.0956 0.3734 -0.0738 0.041 Uiso calc R 1
H H9C -0.0304 0.2792 -0.0919 0.041 Uiso calc R 1
C C10 -0.1240(3) 0.1838(2) 0.43738(17) 0.0274(6) Uani d . 1
H H10A -0.1802 0.1996 0.4874 0.033 Uiso calc R 1
H H10B -0.0259 0.2338 0.4574 0.033 Uiso calc R 1
C C11 -0.1529(3) 0.0510(2) 0.43052(19) 0.0307(6) Uani d . 1
H H11A -0.2436 0.0022 0.3965 0.037 Uiso calc R 1
H H11B -0.1576 0.0259 0.4961 0.037 Uiso calc R 1
C C12 -0.0429(3) 0.0254(2) 0.37767(18) 0.0287(6) Uani d . 1
H H12A -0.0621 -0.0603 0.3801 0.034 Uiso calc R 1
H H12B 0.0485 0.0758 0.4103 0.034 Uiso calc R 1
C C13 0.0999(3) 0.0249(2) 0.20351(19) 0.0254(5) Uani d . 1
C C14 0.0920(3) -0.0199(2) 0.1073(2) 0.0295(6) Uani d . 1
H H14 0.0086 -0.0441 0.07 0.035 Uiso calc R 1
C C15 0.2030(3) -0.0296(3) 0.0654(2) 0.0396(7) Uani d . 1
H H15 0.1956 -0.0594 -0.0004 0.047 Uiso calc R 1
C C16 0.3243(3) 0.0039(3) 0.1186(3) 0.0439(8) Uani d . 1
H H16 0.4008 -0.0022 0.0896 0.053 Uiso calc R 1
C C17 0.3344(3) 0.0463(3) 0.2145(3) 0.0405(7) Uani d . 1
H H17 0.4174 0.0681 0.2517 0.049 Uiso calc R 1
C C18 0.2232(3) 0.0571(2) 0.2568(2) 0.0320(6) Uani d . 1
H H18 0.2312 0.0868 0.3227 0.038 Uiso calc R 1
C C19 -0.1928(3) -0.0790(2) 0.20117(17) 0.0250(5) Uani d . 1
C C20 -0.3078(3) -0.0686(3) 0.1665(2) 0.0313(6) Uani d . 1
H H20 -0.3071 0.0088 0.1681 0.038 Uiso calc R 1
C C21 -0.4241(3) -0.1700(3) 0.1296(2) 0.0392(7) Uani d . 1
H H21 -0.5026 -0.162 0.1065 0.047 Uiso calc R 1
C C22 -0.4251(3) -0.2829(3) 0.1265(2) 0.0369(7) Uani d . 1
H H22 -0.5041 -0.3522 0.1004 0.044 Uiso calc R 1
C C23 -0.3119(3) -0.2952(2) 0.16099(19) 0.0323(6) Uani d . 1
H H23 -0.3133 -0.3729 0.1591 0.039 Uiso calc R 1
C C24 -0.1960(3) -0.1941(2) 0.19843(19) 0.0286(6) Uani d . 1
H H24 -0.1184 -0.2028 0.2224 0.034 Uiso calc R 1
C C25 0.1419(3) 0.2768(2) 0.06780(17) 0.0228(5) Uani d . 1
H H25A 0.1367 0.2722 -0.0032 0.027 Uiso calc R 1
H H25B 0.1535 0.2058 0.0859 0.027 Uiso calc R 1
C C26 0.2665(3) 0.3920(2) 0.10763(17) 0.0237(5) Uani d . 1
H H26A 0.3463 0.4022 0.0687 0.028 Uiso calc R 1
H H26B 0.2462 0.4622 0.1017 0.028 Uiso calc R 1
C C27 0.3041(2) 0.3902(2) 0.21269(17) 0.0237(5) Uani d . 1
H H27A 0.3883 0.4643 0.2337 0.028 Uiso calc R 1
H H27B 0.3246 0.3201 0.2187 0.028 Uiso calc R 1
C C28 0.2421(2) 0.3904(2) 0.41173(17) 0.0222(5) Uani d . 1
C C29 0.3260(3) 0.3335(3) 0.42813(19) 0.0311(6) Uani d . 1
H H29 0.3478 0.2916 0.3756 0.037 Uiso calc R 1
C C30 0.3785(3) 0.3367(3) 0.5198(2) 0.0371(7) Uani d . 1
H H30 0.4352 0.2969 0.5296 0.045 Uiso calc R 1
C C31 0.3483(3) 0.3977(3) 0.5967(2) 0.0361(7) Uani d . 1
H H31 0.3849 0.4006 0.6594 0.043 Uiso calc R 1
C C32 0.2646(3) 0.4546(3) 0.5824(2) 0.0345(7) Uani d . 1
H H32 0.2433 0.4962 0.6354 0.041 Uiso calc R 1
C C33 0.2113(3) 0.4510(2) 0.49044(18) 0.0293(6) Uani d . 1
H H33 0.1536 0.4901 0.4812 0.035 Uiso calc R 1
C C34 0.1731(3) 0.5343(2) 0.29547(17) 0.0238(5) Uani d . 1
C C35 0.2973(3) 0.6376(2) 0.2982(2) 0.0348(7) Uani d . 1
H H35 0.3819 0.6309 0.2975 0.042 Uiso calc R 1
C C36 0.2973(3) 0.7513(3) 0.3019(2) 0.0434(8) Uani d . 1
H H36 0.3819 0.8215 0.3021 0.052 Uiso calc R 1
C C37 0.1760(3) 0.7621(3) 0.3052(2) 0.0375(7) Uani d . 1
H H37 0.1768 0.8396 0.3084 0.045 Uiso calc R 1
C C38 0.0531(3) 0.6605(3) 0.3040(2) 0.0362(7) Uani d . 1
H H38 -0.031 0.668 0.3072 0.043 Uiso calc R 1
C C39 0.0518(3) 0.5471(2) 0.29822(19) 0.0301(6) Uani d . 1
H H39 -0.0335 0.4774 0.2961 0.036 Uiso calc R 1

loop_
_atom_site_aniso_label
_atom_site_aniso_U_11
_atom_site_aniso_U_22
_atom_site_aniso_U_33
_atom_site_aniso_U_12
_atom_site_aniso_U_13
_atom_site_aniso_U_23
Mn1 0.0222(2) 0.0205(2) 0.0164(2) 0.01010(16) -0.00178(14) -0.00058(14)
P1 0.0251(3) 0.0205(3) 0.0201(3) 0.0097(3) -0.0024(3) 0.0012(2)
P2 0.0223(3) 0.0211(3) 0.0180(3) 0.0099(3) -0.0014(2) -0.0015(2)
N1 0.0251(11) 0.0242(11) 0.0177(10) 0.0110(9) -0.0008(8) -0.0008(8)
N2 0.0217(10) 0.0198(10) 0.0189(10) 0.0078(8) -0.0032(8) -0.0018(8)
N3 0.0220(10) 0.0174(10) 0.0209(10) 0.0075(8) -0.0031(8) -0.0033(8)
C1 0.0324(15) 0.0488(18) 0.0292(15) 0.0214(14) 0.0066(12) 0.0054(13)
C2 0.0271(13) 0.0263(13) 0.0216(13) 0.0126(11) 0.0008(10) -0.0001(10)
C3 0.0218(12) 0.0204(12) 0.0264(13) 0.0072(10) 0.0012(10) -0.0005(10)
C4 0.0263(14) 0.0356(15) 0.0319(15) 0.0151(12) -0.0005(11) 0.0014(12)
C5 0.0285(14) 0.0349(15) 0.0382(16) 0.0170(12) -0.0075(12) 0.0059(13)
C6 0.0308(14) 0.0272(14) 0.0256(14) 0.0101(11) -0.0070(11) 0.0037(11)
C7 0.0239(12) 0.0163(12) 0.0196(12) 0.0048(10) -0.0056(10) -0.0006(9)
C8 0.0271(13) 0.0188(12) 0.0167(12) 0.0083(10) -0.0033(10) -0.0020(9)
C9 0.0342(15) 0.0276(14) 0.0196(13) 0.0120(12) -0.0005(11) 0.0033(10)
C10 0.0316(14) 0.0376(15) 0.0134(12) 0.0156(12) 0.0017(10) 0.0014(11)
C11 0.0347(15) 0.0352(15) 0.0214(13) 0.0137(12) 0.0002(11) 0.0073(11)
C12 0.0373(15) 0.0273(14) 0.0231(13) 0.0155(12) -0.0058(11) 0.0035(11)
C13 0.0278(13) 0.0167(12) 0.0314(14) 0.0090(10) 0.0001(11) 0.0046(10)
C14 0.0316(14) 0.0197(13) 0.0331(15) 0.0074(11) 0.0034(11) 0.0017(11)
C15 0.0432(17) 0.0234(14) 0.0494(19) 0.0119(13) 0.0152(14) 0.0021(13)
C16 0.0344(17) 0.0286(16) 0.071(2) 0.0141(13) 0.0221(16) 0.0131(15)
C17 0.0273(15) 0.0300(15) 0.063(2) 0.0102(12) 0.0018(14) 0.0131(15)
C18 0.0328(15) 0.0214(13) 0.0409(16) 0.0104(11) -0.0023(12) 0.0061(12)
C19 0.0319(14) 0.0211(13) 0.0181(12) 0.0077(11) 0.0027(10) 0.0022(10)
C20 0.0313(14) 0.0285(14) 0.0313(15) 0.0105(12) 0.0014(12) 0.0018(12)
C21 0.0260(15) 0.0376(17) 0.0446(18) 0.0056(13) -0.0051(13) 0.0017(14)
C22 0.0307(15) 0.0301(15) 0.0338(16) -0.0017(12) 0.0029(12) 0.0004(12)
C23 0.0411(16) 0.0217(14) 0.0284(14) 0.0080(12) 0.0084(12) 0.0026(11)
C24 0.0305(14) 0.0268(14) 0.0270(14) 0.0110(11) 0.0010(11) 0.0020(11)
C25 0.0275(13) 0.0240(13) 0.0182(12) 0.0130(11) 0.0019(10) -0.0003(10)
C26 0.0257(13) 0.0250(13) 0.0201(12) 0.0109(11) 0.0033(10) 0.0013(10)
C27 0.0227(12) 0.0256(13) 0.0223(13) 0.0106(11) -0.0012(10) -0.0012(10)
C28 0.0213(12) 0.0221(12) 0.0185(12) 0.0050(10) -0.0013(9) 0.0015(10)
C29 0.0385(16) 0.0358(15) 0.0239(14) 0.0211(13) -0.0008(11) 0.0005(11)
C30 0.0422(17) 0.0539(19) 0.0256(14) 0.0301(15) -0.0002(12) 0.0073(13)
C31 0.0355(16) 0.0491(18) 0.0196(13) 0.0149(14) -0.0046(11) 0.0019(12)
C32 0.0390(16) 0.0407(17) 0.0214(14) 0.0164(13) 0.0010(11) -0.0047(12)
C33 0.0312(14) 0.0328(15) 0.0242(14) 0.0152(12) -0.0003(11) -0.0016(11)
C34 0.0322(14) 0.0221(12) 0.0166(12) 0.0120(11) 0.0002(10) -0.0009(10)
C35 0.0358(16) 0.0276(15) 0.0382(16) 0.0113(12) 0.0058(13) 0.0013(12)
C36 0.0493(19) 0.0239(15) 0.0463(19) 0.0057(13) 0.0106(15) 0.0033(13)
C37 0.067(2) 0.0262(15) 0.0260(15) 0.0250(15) 0.0087(14) 0.0059(11)
C38 0.0507(18) 0.0342(16) 0.0316(16) 0.0260(14) 0.0008(13) 0.0016(12)
C39 0.0351(15) 0.0271(14) 0.0284(14) 0.0147(12) -0.0019(11) -0.0018(11)

loop_
_atom_type_symbol
_atom_type_description
_atom_type_scat_dispersion_real
_atom_type_scat_dispersion_imag
_atom_type_scat_source
C C 0.0033 0.0016 'International Tables Vol C Tables 4.2.6.8 and 6.1.1.4'
H H 0.0000 0.0000 'International Tables Vol C Tables 4.2.6.8 and 6.1.1.4'
N N 0.0061 0.0033 'International Tables Vol C Tables 4.2.6.8 and 6.1.1.4'
P P 0.1023 0.0942 'International Tables Vol C Tables 4.2.6.8 and 6.1.1.4'
Mn Mn 0.3368 0.7283 'International Tables Vol C Tables 4.2.6.8 and 6.1.1.4'

loop_
_geom_angle_atom_site_label_1
_geom_angle_atom_site_label_2
_geom_angle_atom_site_label_3
_geom_angle
N2 Mn1 N1 78.69(9)
N2 Mn1 N3 78.91(9)
N1 Mn1 N3 157.54(9)
N2 Mn1 P2 123.14(6)
N1 Mn1 P2 102.14(6)
N3 Mn1 P2 88.82(6)
N2 Mn1 P1 130.90(6)
N1 Mn1 P1 90.60(6)
N3 Mn1 P1 105.32(6)
P2 Mn1 P1 105.93(3)
C13 P1 C12 103.74(12)
C13 P1 C19 101.18(12)
C12 P1 C19 99.13(12)
C13 P1 Mn1 120.81(8)
C12 P1 Mn1 112.79(9)
C19 P1 Mn1 116.23(9)
C28 P2 C27 102.23(11)
C28 P2 C34 99.89(11)
C27 P2 C34 102.38(12)
C28 P2 Mn1 124.93(8)
C27 P2 Mn1 112.60(8)
C34 P2 Mn1 111.96(8)
C2 N1 C10 118.2(2)
C2 N1 Mn1 117.88(17)
C10 N1 Mn1 123.84(16)
C3 N2 C7 120.4(2)
C3 N2 Mn1 119.99(17)
C7 N2 Mn1 119.41(16)
C8 N3 C25 118.1(2)
C8 N3 Mn1 117.85(17)
C25 N3 Mn1 123.64(15)
C2 C1 H1A 109.5
C2 C1 H1B 109.5
H1A C1 H1B 109.5
C2 C1 H1C 109.5
H1A C1 H1C 109.5
H1B C1 H1C 109.5
N1 C2 C3 112.8(2)
N1 C2 C1 124.1(2)
C3 C2 C1 123.1(2)
N2 C3 C4 119.6(2)
N2 C3 C2 110.5(2)
C4 C3 C2 129.8(2)
C5 C4 C3 120.0(3)
C5 C4 H4 120.0
C3 C4 H4 120.0
C4 C5 C6 120.6(2)
C4 C5 H5 119.7
C6 C5 H5 119.7
C5 C6 C7 119.5(2)
C5 C6 H6 120.3
C7 C6 H6 120.3
N2 C7 C6 119.8(2)
N2 C7 C8 110.9(2)
C6 C7 C8 129.3(2)
N3 C8 C7 112.8(2)
N3 C8 C9 124.5(2)
C7 C8 C9 122.7(2)
C8 C9 H9A 109.5
C8 C9 H9B 109.5
H9A C9 H9B 109.5
C8 C9 H9C 109.5
H9A C9 H9C 109.5
H9B C9 H9C 109.5
N1 C10 C11 112.8(2)
N1 C10 H10A 109.0
C11 C10 H10A 109.0
N1 C10 H10B 109.0
C11 C10 H10B 109.0
H10A C10 H10B 107.8
C10 C11 C12 112.7(2)
C10 C11 H11A 109.1
C12 C11 H11A 109.1
C10 C11 H11B 109.1
C12 C11 H11B 109.1
H11A C11 H11B 107.8
C11 C12 P1 111.26(17)
C11 C12 H12A 109.4
P1 C12 H12A 109.4
C11 C12 H12B 109.4
P1 C12 H12B 109.4
H12A C12 H12B 108.0
C14 C13 C18 117.7(3)
C14 C13 P1 119.7(2)
C18 C13 P1 122.1(2)
C15 C14 C13 121.4(3)
C15 C14 H14 119.3
C13 C14 H14 119.3
C16 C15 C14 120.2(3)
C16 C15 H15 119.9
C14 C15 H15 119.9
C15 C16 C17 119.8(3)
C15 C16 H16 120.1
C17 C16 H16 120.1
C16 C17 C18 120.2(3)
C16 C17 H17 119.9
C18 C17 H17 119.9
C17 C18 C13 120.8(3)
C17 C18 H18 119.6
C13 C18 H18 119.6
C20 C19 C24 118.7(2)
C20 C19 P1 119.9(2)
C24 C19 P1 121.4(2)
C19 C20 C21 120.8(3)
C19 C20 H20 119.6
C21 C20 H20 119.6
C22 C21 C20 119.8(3)
C22 C21 H21 120.1
C20 C21 H21 120.1
C23 C22 C21 120.3(3)
C23 C22 H22 119.8
C21 C22 H22 119.8
C22 C23 C24 119.9(3)
C22 C23 H23 120.0
C24 C23 H23 120.0
C23 C24 C19 120.5(3)
C23 C24 H24 119.8
C19 C24 H24 119.8
N3 C25 C26 111.53(19)
N3 C25 H25A 109.3
C26 C25 H25A 109.3
N3 C25 H25B 109.3
C26 C25 H25B 109.3
H25A C25 H25B 108.0
C27 C26 C25 112.5(2)
C27 C26 H26A 109.1
C25 C26 H26A 109.1
C27 C26 H26B 109.1
C25 C26 H26B 109.1
H26A C26 H26B 107.8
C26 C27 P2 112.10(17)
C26 C27 H27A 109.2
P2 C27 H27A 109.2
C26 C27 H27B 109.2
P2 C27 H27B 109.2
H27A C27 H27B 107.9
C29 C28 C33 118.1(2)
C29 C28 P2 121.97(19)
C33 C28 P2 119.84(19)
C30 C29 C28 121.2(3)
C30 C29 H29 119.4
C28 C29 H29 119.4
C31 C30 C29 120.0(3)
C31 C30 H30 120.0
C29 C30 H30 120.0
C30 C31 C32 119.9(3)
C30 C31 H31 120.1
C32 C31 H31 120.1
C31 C32 C33 120.2(3)
C31 C32 H32 119.9
C33 C32 H32 119.9
C32 C33 C28 120.6(3)
C32 C33 H33 119.7
C28 C33 H33 119.7
C39 C34 C35 118.7(2)
C39 C34 P2 118.61(19)
C35 C34 P2 122.7(2)
C34 C35 C36 119.9(3)
C34 C35 H35 120.0
C36 C35 H35 120.0
C37 C36 C35 120.4(3)
C37 C36 H36 119.8
C35 C36 H36 119.8
C36 C37 C38 120.0(3)
C36 C37 H37 120.0
C38 C37 H37 120.0
C37 C38 C39 120.0(3)
C37 C38 H38 120.0
C39 C38 H38 120.0
C34 C39 C38 120.9(3)
C34 C39 H39 119.5
C38 C39 H39 119.5

loop_
_geom_bond_atom_site_label_1
_geom_bond_atom_site_label_2
_geom_bond_distance
Mn1 N2 1.887(2)
Mn1 N1 1.944(2)
Mn1 N3 1.949(2)
Mn1 P2 2.2634(8)
Mn1 P1 2.2697(8)
P1 C13 1.830(3)
P1 C12 1.851(3)
P1 C19 1.854(3)
P2 C28 1.840(2)
P2 C27 1.850(3)
P2 C34 1.851(3)
N1 C2 1.354(3)
N1 C10 1.476(3)
N2 C3 1.385(3)
N2 C7 1.398(3)
N3 C8 1.355(3)
N3 C25 1.469(3)
C1 C2 1.506(4)
C1 H1A 0.98
C1 H1B 0.98
C1 H1C 0.98
C2 C3 1.416(4)
C3 C4 1.403(4)
C4 C5 1.388(4)
C4 H4 0.95
C5 C6 1.390(4)
C5 H5 0.95
C6 C7 1.402(4)
C6 H6 0.95
C7 C8 1.414(3)
C8 C9 1.498(3)
C9 H9A 0.98
C9 H9B 0.98
C9 H9C 0.98
C10 C11 1.525(4)
C10 H10A 0.99
C10 H10B 0.99
C11 C12 1.532(4)
C11 H11A 0.99
C11 H11B 0.99
C12 H12A 0.99
C12 H12B 0.99
C13 C14 1.397(4)
C13 C18 1.398(4)
C14 C15 1.383(4)
C14 H14 0.95
C15 C16 1.378(5)
C15 H15 0.95
C16 C17 1.383(5)
C16 H16 0.95
C17 C18 1.393(4)
C17 H17 0.95
C18 H18 0.95
C19 C20 1.387(4)
C19 C24 1.403(4)
C20 C21 1.390(4)
C20 H20 0.95
C21 C22 1.385(4)
C21 H21 0.95
C22 C23 1.381(4)
C22 H22 0.95
C23 C24 1.387(4)
C23 H23 0.95
C24 H24 0.95
C25 C26 1.531(3)
C25 H25A 0.99
C25 H25B 0.99
C26 C27 1.528(3)
C26 H26A 0.99
C26 H26B 0.99
C27 H27A 0.99
C27 H27B 0.99
C28 C29 1.391(4)
C28 C33 1.399(4)
C29 C30 1.389(4)
C29 H29 0.95
C30 C31 1.380(4)
C30 H30 0.95
C31 C32 1.382(4)
C31 H31 0.95
C32 C33 1.395(4)
C32 H32 0.95
C33 H33 0.95
C34 C39 1.382(4)
C34 C35 1.394(4)
C35 C36 1.400(4)
C35 H35 0.95
C36 C37 1.369(5)
C36 H36 0.95
C37 C38 1.377(4)
C37 H37 0.95
C38 C39 1.389(4)
C38 H38 0.95
C39 H39 0.95
